data_4037996
loop_
_publ_author_name
'Dwadnia, Nejib'
'Lingua, Hugo'
'Mouysset, Dominique'
'Mimoun, Liliane'
'Siri, Didier'
'Bertrand, Mich\`ele P'
'Feray, Laurence'

_publ_section_title
;
 Intermolecular addition of carbon-centered radicals to ynamides - A
 regio- and stereoselective route to persubstituted \a-iodo-enamides.
;
_journal_name_full 'The Journal of organic chemistry'
_journal_paper_doi 10.1021/acs.joc.9b03255
_journal_year 2020
_chemical_formula_moiety 'C11 H15 I N2 O2'
_chemical_formula_sum 'C11 H15 I N2 O2'
_chemical_formula_weight 334.15
_space_group_crystal_system triclinic
_space_group_IT_number 2
_space_group_name_Hall '-P 1'
_space_group_name_H-M_alt 'P -1'
_atom_sites_solution_hydrogens geom
_audit_creation_date 2019-06-14
_audit_creation_method
;
Olex2 1.2
(compiled 2018.05.29 svn.r3510 for OlexSys, GUI svn.r5506)
;
_cell_angle_alpha 72.507(2)
_cell_angle_beta 76.823(2)
_cell_angle_gamma 87.285(2)
_cell_formula_units_Z 4
_cell_length_a 9.2857(2)
_cell_length_b 9.7065(3)
_cell_length_c 16.1028(4)
_cell_measurement_reflns_used 24901
_cell_measurement_temperature 295
_cell_measurement_theta_max 25.3960
_cell_measurement_theta_min 3.0920
_cell_volume 1347.45(6)
_computing_cell_refinement 'CrysAlisPro 1.171.39.46 (Rigaku OD, 2018)'
_computing_data_collection 'CrysAlisPro 1.171.39.46 (Rigaku OD, 2018)'
_computing_data_reduction 'CrysAlisPro 1.171.39.46 (Rigaku OD, 2018)'
_computing_molecular_graphics 'Olex2 (Dolomanov et al., 2009)'
_computing_publication_material 'Olex2 (Dolomanov et al., 2009)'
_computing_structure_refinement 'ShelXL (Sheldrick, 2015)'
_computing_structure_solution 'SHELXT 2014/5 (Sheldrick, 2014)'
_diffrn_ambient_temperature 295
_diffrn_detector 'CCD plate'
_diffrn_detector_area_resol_mean 5.3048
_diffrn_detector_type AtlasS2
_diffrn_measured_fraction_theta_full 0.995
_diffrn_measured_fraction_theta_max 0.855
_diffrn_measurement_details
;
List of Runs (angles in degrees, time in seconds):

  # Type    Start    End  Width  t~exp~   \w     \q     \k     \f   Frames
--------------------------------------------------------------------------
  1  \w    -84.00 -39.00   1.00    7.50    --   -7.98 154.00  92.93   45
  2  \w    -16.00  83.00   1.00    7.50    --    8.25  38.00 -30.00   99
  3  \w    -80.00  96.00   1.00    7.50    --    8.25   0.00  90.00  176
  4  \w    -24.00  84.00   1.00    7.50    --    8.25  77.00-180.00  108
  5  \w    -16.00  83.00   1.00    7.50    --    8.25  38.00 120.00   99
  6  \w    -29.00  48.00   1.00    7.50    --   10.00 -91.00  26.53   77
  7  \w    -17.00  54.00   1.00    7.50    --   10.00-104.00 124.06   71
  8  \w    -17.00  54.00   1.00    7.50    --   10.00-104.00 -54.65   71
  9  \w    -67.00 -27.00   1.00    7.50    --   -7.98 129.00-103.80   40
 10  \w    -20.00  33.00   1.00    7.50    --   -7.98 -99.00 -90.00   53
 11  \w    -65.00 -24.00   1.00    7.50    --   -7.98 126.00-166.55   41
 12  \w    -66.00  33.00   1.00    7.50    --    8.25 -38.00-120.00   99
 13  \w    -20.00  49.00   1.00    7.50    --    8.25 -99.00 150.00   69
 14  \w    -20.00  49.00   1.00    7.50    --    8.25 -99.00  30.00   69
 15  \w    -80.00  96.00   1.00    7.50    --    8.25   0.00-150.00  176
 16  \w    -80.00  96.00   1.00    7.50    --    8.25   0.00-120.00  176
 17  \w    -80.00 -29.00   1.00    7.50    --    8.25   0.00 -90.00   51
 18  \w    -80.00  96.00   1.00    7.50    --    8.25   0.00-180.00  176
;
_diffrn_measurement_device 'four-circle diffractometer'
_diffrn_measurement_device_type 'SuperNova, Dual, Cu at home/near, AtlasS2'
_diffrn_measurement_method '\w scans'
_diffrn_orient_matrix_type 'CrysAlisPro convention (1999,Acta A55,543-557)'
_diffrn_orient_matrix_UB_11 -0.0238100000
_diffrn_orient_matrix_UB_12 -0.0557436000
_diffrn_orient_matrix_UB_13 -0.0142291000
_diffrn_orient_matrix_UB_21 0.0192880000
_diffrn_orient_matrix_UB_22 0.0443238000
_diffrn_orient_matrix_UB_23 -0.0450081000
_diffrn_orient_matrix_UB_31 0.0722427000
_diffrn_orient_matrix_UB_32 -0.0283087000
_diffrn_orient_matrix_UB_33 -0.0042221000
_diffrn_radiation_monochromator mirror
_diffrn_radiation_probe x-ray
_diffrn_radiation_type MoK\a
_diffrn_radiation_wavelength 0.71073
_diffrn_reflns_av_R_equivalents 0.0342
_diffrn_reflns_av_unetI/netI 0.0166
_diffrn_reflns_Laue_measured_fraction_full 0.995
_diffrn_reflns_Laue_measured_fraction_max 0.855
_diffrn_reflns_limit_h_max 11
_diffrn_reflns_limit_h_min -12
_diffrn_reflns_limit_k_max 12
_diffrn_reflns_limit_k_min -12
_diffrn_reflns_limit_l_max 21
_diffrn_reflns_limit_l_min -21
_diffrn_reflns_number 59991
_diffrn_reflns_point_group_measured_fraction_full 0.995
_diffrn_reflns_point_group_measured_fraction_max 0.855
_diffrn_reflns_theta_full 26.000
_diffrn_reflns_theta_max 29.228
_diffrn_reflns_theta_min 2.973
_diffrn_source 'micro-focus sealed X-ray tube'
_diffrn_source_type 'SuperNova (Mo) X-ray Source'
_exptl_absorpt_coefficient_mu 2.366
_exptl_absorpt_correction_T_max 1.00000
_exptl_absorpt_correction_T_min 0.66195
_exptl_absorpt_correction_type multi-scan
_exptl_absorpt_process_details
;
CrysAlisPro 1.171.39.46 (Rigaku Oxford Diffraction, 2018)
Empirical absorption correction using spherical harmonics,
 implemented in SCALE3 ABSPACK scaling algorithm.
;
_exptl_crystal_colour colourless
_exptl_crystal_colour_primary colourless
_exptl_crystal_density_diffrn 1.647
_exptl_crystal_description plate
_exptl_crystal_F_000 656
_exptl_crystal_size_max 0.22
_exptl_crystal_size_mid 0.18
_exptl_crystal_size_min 0.08
_refine_diff_density_max 0.912
_refine_diff_density_min -0.653
_refine_diff_density_rms 0.071
_refine_ls_extinction_method none
_refine_ls_goodness_of_fit_ref 1.047
_refine_ls_hydrogen_treatment constr
_refine_ls_matrix_type full
_refine_ls_number_parameters 291
_refine_ls_number_reflns 6247
_refine_ls_number_restraints 7
_refine_ls_restrained_S_all 1.061
_refine_ls_R_factor_all 0.0675
_refine_ls_R_factor_gt 0.0481
_refine_ls_shift/su_max 0.001
_refine_ls_shift/su_mean 0.000
_refine_ls_structure_factor_coef Fsqd
_refine_ls_weighting_details 'w=1/[\s^2^(Fo^2^)+(0.0497P)^2^+1.9108P] where P=(Fo^2^+2Fc^2^)/3'
_refine_ls_weighting_scheme calc
_refine_ls_wR_factor_gt 0.1143
_refine_ls_wR_factor_ref 0.1259
_reflns_Friedel_coverage 0.000
_reflns_number_gt 4678
_reflns_number_total 6247
_reflns_threshold_expression 'I > 2\s(I)'
_cod_data_source_file jo9b03255_si_002.cif
_cod_data_source_block ndw1105
_cod_depositor_comments
;

2020-03-29
Z value and formula fixed to values more according to usual
chemical conventions.                 miguel
;
_cod_original_formula_sum 'C22 H30 I2 N4 O4'
_cod_original_formula_weight 668.30
_cod_original_formula_moiety '2(C11 H15 I N2 O2)'
_cod_original_formula_units_Z 2
_cod_original_cell_volume 1347.46(6)
_cod_database_code 4037996
_shelx_shelxl_version_number 2016/4
_shelx_space_group_comment
;
The symmetry employed for this shelxl refinement is uniquely defined
by the following loop, which should always be used as a source of
symmetry information in preference to the above space-group names.
They are only intended as comments.
;
_shelx_estimated_absorpt_t_max 0.833
_shelx_estimated_absorpt_t_min 0.624
_reflns_odcompleteness_completeness 99.80
_reflns_odcompleteness_iscentric 1
_reflns_odcompleteness_theta 24.66
_olex2_refinement_description
;
1. Fixed Uiso
 At 1.2 times of:
  All C(H,H) groups
 At 1.5 times of:
  All C(H,H,H) groups
2. Restrained distances
 C21-C22
 1.54 with sigma of 0.01
3. Uiso/Uaniso restraints and constraints
C21 \\sim C22: within 1.7A with sigma of 0.005 and sigma for terminal atoms of
0.01
4.a Secondary CH2 refined with riding coordinates:
 C4(H4A,H4B), C5(H5A,H5B), C6(H6A,H6B), C8(H8A,H8B), C9(H9A,H9B), C10(H10A,
 H10B), C15(H15A,H15B), C16(H16A,H16B), C17(H17A,H17B), C19(H19A,H19B),
 C20(H20A,H20B), C21(H21A,H21B)
4.b Idealised Me refined as rotating group:
 C11(H11A,H11B,H11C), C22(H22A,H22B,H22C)
;
_olex2_submission_special_instructions 'No special instructions were received'
_oxdiff_exptl_absorpt_empirical_details
;
Empirical correction (ABSPACK) includes:
- Absorption correction using spherical harmonics
- Frame scaling
- Detector area scaling
;
_oxdiff_exptl_absorpt_empirical_full_max 1.447
_oxdiff_exptl_absorpt_empirical_full_min 0.653

loop_
_space_group_symop_operation_xyz
'x, y, z'
'-x, -y, -z'

loop_
_atom_site_label
_atom_site_type_symbol
_atom_site_fract_x
_atom_site_fract_y
_atom_site_fract_z
_atom_site_U_iso_or_equiv
_atom_site_adp_type
_atom_site_occupancy
_atom_site_site_symmetry_order
_atom_site_calc_flag
_atom_site_refinement_flags_posn
_atom_site_refinement_flags_adp
_atom_site_refinement_flags_occupancy
_atom_site_disorder_assembly
_atom_site_disorder_group
I1 I 0.22512(5) 0.41464(5) 0.87200(2) 0.10090(17) Uani 1 1 d . . . . .
O1 O 0.5170(3) 0.7218(3) 0.6143(2) 0.0644(7) Uani 1 1 d . . . . .
O2 O 0.2960(4) 0.7923(3) 0.6734(3) 0.0844(10) Uani 1 1 d . . . . .
N1 N 0.3379(3) 0.5554(3) 0.6769(2) 0.0522(7) Uani 1 1 d . . . . .
N2 N -0.0500(6) 0.7873(6) 0.5663(3) 0.0948(14) Uani 1 1 d . . . . .
C1 C 0.0787(4) 0.4913(4) 0.7136(3) 0.0535(9) Uani 1 1 d . . . . .
C2 C 0.2058(4) 0.4952(4) 0.7370(3) 0.0547(9) Uani 1 1 d . . . . .
C3 C 0.3740(5) 0.6979(4) 0.6576(3) 0.0567(9) Uani 1 1 d . . . . .
C4 C 0.5771(5) 0.5904(5) 0.5987(4) 0.0702(12) Uani 1 1 d . . . . .
H4A H 0.674732 0.575120 0.611474 0.084 Uiso 1 1 calc R . . . .
H4B H 0.584429 0.593850 0.537016 0.084 Uiso 1 1 calc R . . . .
C5 C 0.4708(4) 0.4716(4) 0.6610(3) 0.0622(10) Uani 1 1 d . . . . .
H5A H 0.456067 0.399606 0.632849 0.075 Uiso 1 1 calc R . . . .
H5B H 0.503189 0.425038 0.715776 0.075 Uiso 1 1 calc R . . . .
C6 C 0.0765(5) 0.5416(4) 0.6152(3) 0.0575(9) Uani 1 1 d . . . . .
H6A H 0.177494 0.550319 0.580307 0.069 Uiso 1 1 calc R . . . .
H6B H 0.025548 0.468878 0.601696 0.069 Uiso 1 1 calc R . . . .
C7 C 0.0048(5) 0.6790(5) 0.5885(3) 0.0651(11) Uani 1 1 d . . . . .
C8 C -0.0672(5) 0.4399(5) 0.7772(3) 0.0690(11) Uani 1 1 d . . . . .
H8A H -0.049871 0.367587 0.830231 0.083 Uiso 1 1 calc R . . . .
H8B H -0.125345 0.394551 0.749164 0.083 Uiso 1 1 calc R . . . .
C9 C -0.1561(6) 0.5637(6) 0.8048(4) 0.0919(16) Uani 1 1 d . . . . .
H9A H -0.097113 0.608240 0.832699 0.110 Uiso 1 1 calc R . . . .
H9B H -0.171038 0.636329 0.751175 0.110 Uiso 1 1 calc R . . . .
C10 C -0.3010(7) 0.5210(8) 0.8662(5) 0.108(2) Uani 1 1 d . . . . .
H10A H -0.286339 0.450948 0.920856 0.129 Uiso 1 1 calc R . . . .
H10B H -0.359476 0.474026 0.839285 0.129 Uiso 1 1 calc R . . . .
C11 C -0.3849(9) 0.6421(8) 0.8891(6) 0.138(3) Uani 1 1 d . . . . .
H11A H -0.319802 0.704362 0.900789 0.208 Uiso 1 1 calc GR . . . .
H11B H -0.462532 0.605207 0.941294 0.208 Uiso 1 1 calc GR . . . .
H11C H -0.427118 0.695632 0.840086 0.208 Uiso 1 1 calc GR . . . .
I2 I 0.63175(4) 0.08843(4) 0.85337(2) 0.08439(15) Uani 1 1 d . . . . .
O3 O 0.6585(3) 0.2181(3) 0.5480(2) 0.0626(7) Uani 1 1 d . . . . .
O4 O 0.7918(3) 0.3359(3) 0.6051(2) 0.0654(7) Uani 1 1 d . . . . .
N3 N 0.7437(3) 0.0913(3) 0.6646(2) 0.0501(7) Uani 1 1 d . . . . .
N4 N 1.2630(6) 0.2220(6) 0.6166(4) 0.1130(18) Uani 1 1 d . . . . .
C12 C 0.9381(4) 0.0481(4) 0.7449(3) 0.0531(9) Uani 1 1 d . . . . .
C13 C 0.7970(4) 0.0716(4) 0.7417(3) 0.0511(8) Uani 1 1 d . . . . .
C14 C 0.7375(4) 0.2252(4) 0.6067(3) 0.0500(8) Uani 1 1 d . . . . .
C15 C 0.6188(6) 0.0672(5) 0.5635(3) 0.0700(12) Uani 1 1 d . . . . .
H15A H 0.680307 0.029247 0.518368 0.084 Uiso 1 1 calc R . . . .
H15B H 0.515949 0.057607 0.562156 0.084 Uiso 1 1 calc R . . . .
C16 C 0.6449(5) -0.0108(5) 0.6540(3) 0.0674(11) Uani 1 1 d . . . . .
H16A H 0.553643 -0.026585 0.699528 0.081 Uiso 1 1 calc R . . . .
H16B H 0.691633 -0.102680 0.655221 0.081 Uiso 1 1 calc R . . . .
C17 C 1.0481(4) 0.0363(4) 0.6616(3) 0.0555(9) Uani 1 1 d . . . . .
H17A H 1.086862 -0.060484 0.672844 0.067 Uiso 1 1 calc R . . . .
H17B H 0.997884 0.052834 0.612917 0.067 Uiso 1 1 calc R . . . .
C18 C 1.1699(5) 0.1407(5) 0.6356(3) 0.0712(12) Uani 1 1 d . . . . .
C19 C 0.9991(5) 0.0282(5) 0.8267(3) 0.0704(12) Uani 1 1 d . . . . .
H19A H 0.928135 0.061652 0.870449 0.084 Uiso 1 1 calc R . . . .
H19B H 1.089365 0.085853 0.810615 0.084 Uiso 1 1 calc R . . . .
C20 C 1.0319(9) -0.1314(7) 0.8681(4) 0.107(2) Uani 1 1 d . . . . .
H20A H 0.939103 -0.186082 0.889494 0.129 Uiso 1 1 calc R . . . .
H20B H 1.092135 -0.166877 0.821452 0.129 Uiso 1 1 calc R . . . .
C21 C 1.1094(8) -0.1610(11) 0.9436(5) 0.137(3) Uani 1 1 d D U . . .
H21A H 1.066913 -0.102595 0.982137 0.164 Uiso 1 1 calc R . . . .
H21B H 1.093618 -0.261787 0.978739 0.164 Uiso 1 1 calc R . . . .
C22 C 1.2663(9) -0.1297(14) 0.9121(6) 0.167(3) Uani 1 1 d D U . . .
H22A H 1.301851 -0.156720 0.858481 0.250 Uiso 1 1 calc GR . . . .
H22B H 1.316919 -0.183403 0.957069 0.250 Uiso 1 1 calc GR . . . .
H22C H 1.284425 -0.028227 0.899878 0.250 Uiso 1 1 calc GR . . . .

loop_
_atom_site_aniso_label
_atom_site_aniso_U_11
_atom_site_aniso_U_22
_atom_site_aniso_U_33
_atom_site_aniso_U_23
_atom_site_aniso_U_13
_atom_site_aniso_U_12
I1 0.0916(3) 0.1402(4) 0.0615(2) -0.0109(2) -0.02193(18) -0.0089(2)
O1 0.0499(15) 0.0528(15) 0.091(2) -0.0235(14) -0.0117(14) -0.0072(12)
O2 0.077(2) 0.0548(17) 0.116(3) -0.0302(18) -0.0064(19) 0.0135(16)
N1 0.0442(16) 0.0482(17) 0.0651(19) -0.0188(14) -0.0111(14) 0.0002(13)
N2 0.106(4) 0.091(3) 0.088(3) -0.022(3) -0.034(3) 0.020(3)
C1 0.052(2) 0.048(2) 0.064(2) -0.0234(17) -0.0093(17) -0.0025(16)
C2 0.053(2) 0.054(2) 0.058(2) -0.0181(17) -0.0097(17) -0.0033(17)
C3 0.056(2) 0.049(2) 0.067(2) -0.0175(18) -0.0175(18) 0.0023(17)
C4 0.050(2) 0.061(2) 0.099(3) -0.031(2) -0.005(2) 0.0023(19)
C5 0.048(2) 0.056(2) 0.086(3) -0.028(2) -0.0112(19) 0.0017(17)
C6 0.052(2) 0.060(2) 0.065(2) -0.0243(19) -0.0145(18) -0.0045(17)
C7 0.058(2) 0.072(3) 0.068(3) -0.020(2) -0.020(2) -0.003(2)
C8 0.053(2) 0.075(3) 0.078(3) -0.028(2) -0.002(2) -0.013(2)
C9 0.073(3) 0.087(4) 0.097(4) -0.018(3) 0.008(3) -0.003(3)
C10 0.082(4) 0.109(5) 0.114(5) -0.031(4) 0.011(3) -0.005(3)
C11 0.112(5) 0.120(6) 0.145(7) -0.032(5) 0.030(5) 0.026(4)
I2 0.0710(2) 0.1040(3) 0.0795(2) -0.04155(19) 0.00084(16) -0.00313(17)
O3 0.0602(16) 0.0629(17) 0.0712(18) -0.0172(14) -0.0311(14) 0.0008(13)
O4 0.0719(19) 0.0484(15) 0.079(2) -0.0194(14) -0.0202(15) -0.0080(13)
N3 0.0513(17) 0.0450(16) 0.0622(18) -0.0208(14) -0.0221(14) -0.0009(13)
N4 0.093(3) 0.116(4) 0.128(4) -0.054(3) 0.011(3) -0.039(3)
C12 0.057(2) 0.051(2) 0.060(2) -0.0219(17) -0.0212(17) 0.0033(17)
C13 0.053(2) 0.049(2) 0.056(2) -0.0205(16) -0.0144(16) 0.0006(16)
C14 0.0403(18) 0.052(2) 0.061(2) -0.0218(17) -0.0112(15) 0.0039(15)
C15 0.073(3) 0.069(3) 0.083(3) -0.030(2) -0.037(2) -0.004(2)
C16 0.071(3) 0.057(2) 0.083(3) -0.024(2) -0.027(2) -0.014(2)
C17 0.050(2) 0.057(2) 0.067(2) -0.0261(19) -0.0202(18) 0.0088(17)
C18 0.064(3) 0.073(3) 0.081(3) -0.037(2) -0.006(2) 0.002(2)
C19 0.067(3) 0.086(3) 0.070(3) -0.031(2) -0.030(2) 0.008(2)
C20 0.128(5) 0.117(5) 0.091(4) -0.035(4) -0.055(4) 0.038(4)
C21 0.111(5) 0.223(8) 0.092(4) -0.060(5) -0.048(4) 0.058(5)
C22 0.116(5) 0.266(9) 0.143(6) -0.076(6) -0.054(5) -0.003(6)

loop_
_atom_type_symbol
_atom_type_description
_atom_type_scat_dispersion_real
_atom_type_scat_dispersion_imag
_atom_type_scat_source
C C 0.0033 0.0016 'International Tables Vol C Tables 4.2.6.8 and 6.1.1.4'
H H 0.0000 0.0000 'International Tables Vol C Tables 4.2.6.8 and 6.1.1.4'
I I -0.4742 1.8119 'International Tables Vol C Tables 4.2.6.8 and 6.1.1.4'
N N 0.0061 0.0033 'International Tables Vol C Tables 4.2.6.8 and 6.1.1.4'
O O 0.0106 0.0060 'International Tables Vol C Tables 4.2.6.8 and 6.1.1.4'

loop_
_geom_angle_atom_site_label_1
_geom_angle_atom_site_label_2
_geom_angle_atom_site_label_3
_geom_angle
_geom_angle_site_symmetry_1
_geom_angle_site_symmetry_3
_geom_angle_publ_flag
C3 O1 C4 109.0(3) . . ?
C2 N1 C5 123.1(3) . . ?
C3 N1 C2 121.2(3) . . ?
C3 N1 C5 110.7(3) . . ?
C2 C1 C6 118.8(4) . . ?
C2 C1 C8 125.3(4) . . ?
C8 C1 C6 115.9(4) . . ?
N1 C2 I1 113.8(3) . . ?
C1 C2 I1 122.1(3) . . ?
C1 C2 N1 124.0(4) . . ?
O1 C3 N1 109.5(3) . . ?
O2 C3 O1 122.4(4) . . ?
O2 C3 N1 128.1(4) . . ?
O1 C4 H4A 110.6 . . ?
O1 C4 H4B 110.6 . . ?
O1 C4 C5 105.6(3) . . ?
H4A C4 H4B 108.7 . . ?
C5 C4 H4A 110.6 . . ?
C5 C4 H4B 110.6 . . ?
N1 C5 C4 100.0(3) . . ?
N1 C5 H5A 111.8 . . ?
N1 C5 H5B 111.8 . . ?
C4 C5 H5A 111.8 . . ?
C4 C5 H5B 111.8 . . ?
H5A C5 H5B 109.5 . . ?
C1 C6 H6A 108.9 . . ?
C1 C6 H6B 108.9 . . ?
H6A C6 H6B 107.7 . . ?
C7 C6 C1 113.4(3) . . ?
C7 C6 H6A 108.9 . . ?
C7 C6 H6B 108.9 . . ?
N2 C7 C6 179.0(6) . . ?
C1 C8 H8A 109.1 . . ?
C1 C8 H8B 109.1 . . ?
C1 C8 C9 112.6(4) . . ?
H8A C8 H8B 107.8 . . ?
C9 C8 H8A 109.1 . . ?
C9 C8 H8B 109.1 . . ?
C8 C9 H9A 108.4 . . ?
C8 C9 H9B 108.4 . . ?
H9A C9 H9B 107.5 . . ?
C10 C9 C8 115.4(5) . . ?
C10 C9 H9A 108.4 . . ?
C10 C9 H9B 108.4 . . ?
C9 C10 H10A 108.7 . . ?
C9 C10 H10B 108.7 . . ?
C9 C10 C11 114.0(6) . . ?
H10A C10 H10B 107.6 . . ?
C11 C10 H10A 108.7 . . ?
C11 C10 H10B 108.7 . . ?
C10 C11 H11A 109.5 . . ?
C10 C11 H11B 109.5 . . ?
C10 C11 H11C 109.5 . . ?
H11A C11 H11B 109.5 . . ?
H11A C11 H11C 109.5 . . ?
H11B C11 H11C 109.5 . . ?
C14 O3 C15 109.0(3) . . ?
C13 N3 C16 123.9(3) . . ?
C14 N3 C13 121.2(3) . . ?
C14 N3 C16 111.4(3) . . ?
C13 C12 C17 119.0(3) . . ?
C13 C12 C19 124.8(4) . . ?
C19 C12 C17 116.2(3) . . ?
N3 C13 I2 113.5(3) . . ?
C12 C13 I2 122.8(3) . . ?
C12 C13 N3 123.6(4) . . ?
O3 C14 N3 109.4(3) . . ?
O4 C14 O3 122.7(4) . . ?
O4 C14 N3 127.9(4) . . ?
O3 C15 H15A 110.7 . . ?
O3 C15 H15B 110.7 . . ?
O3 C15 C16 105.2(3) . . ?
H15A C15 H15B 108.8 . . ?
C16 C15 H15A 110.7 . . ?
C16 C15 H15B 110.7 . . ?
N3 C16 C15 100.8(3) . . ?
N3 C16 H16A 111.6 . . ?
N3 C16 H16B 111.6 . . ?
C15 C16 H16A 111.6 . . ?
C15 C16 H16B 111.6 . . ?
H16A C16 H16B 109.4 . . ?
C12 C17 H17A 109.4 . . ?
C12 C17 H17B 109.4 . . ?
H17A C17 H17B 108.0 . . ?
C18 C17 C12 111.4(3) . . ?
C18 C17 H17A 109.4 . . ?
C18 C17 H17B 109.4 . . ?
N4 C18 C17 179.0(6) . . ?
C12 C19 H19A 109.4 . . ?
C12 C19 H19B 109.4 . . ?
C12 C19 C20 111.0(4) . . ?
H19A C19 H19B 108.0 . . ?
C20 C19 H19A 109.4 . . ?
C20 C19 H19B 109.4 . . ?
C19 C20 H20A 108.4 . . ?
C19 C20 H20B 108.4 . . ?
H20A C20 H20B 107.5 . . ?
C21 C20 C19 115.3(6) . . ?
C21 C20 H20A 108.4 . . ?
C21 C20 H20B 108.4 . . ?
C20 C21 H21A 109.2 . . ?
C20 C21 H21B 109.2 . . ?
H21A C21 H21B 107.9 . . ?
C22 C21 C20 112.0(7) . . ?
C22 C21 H21A 109.2 . . ?
C22 C21 H21B 109.2 . . ?
C21 C22 H22A 109.5 . . ?
C21 C22 H22B 109.5 . . ?
C21 C22 H22C 109.5 . . ?
H22A C22 H22B 109.5 . . ?
H22A C22 H22C 109.5 . . ?
H22B C22 H22C 109.5 . . ?

loop_
_geom_bond_atom_site_label_1
_geom_bond_atom_site_label_2
_geom_bond_distance
_geom_bond_site_symmetry_2
_geom_bond_publ_flag
I1 C2 2.124(4) . ?
O1 C3 1.347(5) . ?
O1 C4 1.437(5) . ?
O2 C3 1.192(5) . ?
N1 C2 1.405(5) . ?
N1 C3 1.364(5) . ?
N1 C5 1.461(5) . ?
N2 C7 1.139(6) . ?
C1 C2 1.323(6) . ?
C1 C6 1.516(6) . ?
C1 C8 1.502(6) . ?
C4 H4A 0.9700 . ?
C4 H4B 0.9700 . ?
C4 C5 1.507(6) . ?
C5 H5A 0.9700 . ?
C5 H5B 0.9700 . ?
C6 H6A 0.9700 . ?
C6 H6B 0.9700 . ?
C6 C7 1.452(6) . ?
C8 H8A 0.9700 . ?
C8 H8B 0.9700 . ?
C8 C9 1.543(7) . ?
C9 H9A 0.9700 . ?
C9 H9B 0.9700 . ?
C9 C10 1.470(8) . ?
C10 H10A 0.9700 . ?
C10 H10B 0.9700 . ?
C10 C11 1.471(9) . ?
C11 H11A 0.9600 . ?
C11 H11B 0.9600 . ?
C11 H11C 0.9600 . ?
I2 C13 2.124(4) . ?
O3 C14 1.340(4) . ?
O3 C15 1.460(5) . ?
O4 C14 1.199(5) . ?
N3 C13 1.397(5) . ?
N3 C14 1.361(5) . ?
N3 C16 1.453(5) . ?
N4 C18 1.124(6) . ?
C12 C13 1.329(5) . ?
C12 C17 1.521(6) . ?
C12 C19 1.508(5) . ?
C15 H15A 0.9700 . ?
C15 H15B 0.9700 . ?
C15 C16 1.495(6) . ?
C16 H16A 0.9700 . ?
C16 H16B 0.9700 . ?
C17 H17A 0.9700 . ?
C17 H17B 0.9700 . ?
C17 C18 1.455(6) . ?
C19 H19A 0.9700 . ?
C19 H19B 0.9700 . ?
C19 C20 1.537(8) . ?
C20 H20A 0.9700 . ?
C20 H20B 0.9700 . ?
C20 C21 1.500(8) . ?
C21 H21A 0.9700 . ?
C21 H21B 0.9700 . ?
C21 C22 1.444(8) . ?
C22 H22A 0.9600 . ?
C22 H22B 0.9600 . ?
C22 H22C 0.9600 . ?

loop_
_geom_torsion_atom_site_label_1
_geom_torsion_atom_site_label_2
_geom_torsion_atom_site_label_3
_geom_torsion_atom_site_label_4
_geom_torsion
_geom_torsion_site_symmetry_1
_geom_torsion_site_symmetry_2
_geom_torsion_site_symmetry_3
_geom_torsion_site_symmetry_4
_geom_torsion_publ_flag
O1 C4 C5 N1 21.8(5) . . . . ?
C1 C8 C9 C10 179.4(5) . . . . ?
C2 N1 C3 O1 167.0(3) . . . . ?
C2 N1 C3 O2 -14.1(7) . . . . ?
C2 N1 C5 C4 -175.5(4) . . . . ?
C2 C1 C6 C7 -108.2(4) . . . . ?
C2 C1 C8 C9 91.9(6) . . . . ?
C3 O1 C4 C5 -17.0(5) . . . . ?
C3 N1 C2 I1 -89.0(4) . . . . ?
C3 N1 C2 C1 89.3(5) . . . . ?
C3 N1 C5 C4 -20.5(5) . . . . ?
C4 O1 C3 O2 -175.0(5) . . . . ?
C4 O1 C3 N1 4.0(5) . . . . ?
C5 N1 C2 I1 63.4(4) . . . . ?
C5 N1 C2 C1 -118.3(5) . . . . ?
C5 N1 C3 O1 11.4(5) . . . . ?
C5 N1 C3 O2 -169.7(5) . . . . ?
C6 C1 C2 I1 -175.9(3) . . . . ?
C6 C1 C2 N1 6.0(6) . . . . ?
C6 C1 C8 C9 -88.2(5) . . . . ?
C8 C1 C2 I1 4.0(6) . . . . ?
C8 C1 C2 N1 -174.2(4) . . . . ?
C8 C1 C6 C7 71.9(5) . . . . ?
C8 C9 C10 C11 -178.2(7) . . . . ?
O3 C15 C16 N3 -19.6(5) . . . . ?
C12 C19 C20 C21 173.2(5) . . . . ?
C13 N3 C14 O3 -168.8(3) . . . . ?
C13 N3 C14 O4 11.1(6) . . . . ?
C13 N3 C16 C15 177.1(4) . . . . ?
C13 C12 C17 C18 123.5(4) . . . . ?
C13 C12 C19 C20 104.9(5) . . . . ?
C14 O3 C15 C16 15.9(5) . . . . ?
C14 N3 C13 I2 87.8(4) . . . . ?
C14 N3 C13 C12 -90.7(5) . . . . ?
C14 N3 C16 C15 18.1(5) . . . . ?
C15 O3 C14 O4 175.4(4) . . . . ?
C15 O3 C14 N3 -4.7(4) . . . . ?
C16 N3 C13 I2 -69.3(4) . . . . ?
C16 N3 C13 C12 112.2(5) . . . . ?
C16 N3 C14 O3 -9.1(4) . . . . ?
C16 N3 C14 O4 170.8(4) . . . . ?
C17 C12 C13 I2 179.4(3) . . . . ?
C17 C12 C13 N3 -2.2(6) . . . . ?
C17 C12 C19 C20 -73.6(6) . . . . ?
C19 C12 C13 I2 0.9(6) . . . . ?
C19 C12 C13 N3 179.3(4) . . . . ?
C19 C12 C17 C18 -57.8(5) . . . . ?
C19 C20 C21 C22 -79.5(10) . . . . ?
